data_7222174
loop_
_publ_author_name
'Emmerling, F.'
'Roehr, C.'

_publ_section_title
;
 Die neuen Oxobismutate(III) Cs6 Bi4 O9, K9 Bi5 O13 und A2 Bi4 O7 (A= Rb,
 Cs)
;
_journal_name_full
;
Zeitschrift fuer Naturforschung, Teil B. Anorganische Chemie, Organische 
Chemie (42,1987-)
;
_journal_page_first 1090
_journal_page_last 1100
_journal_volume 57
_journal_year 2002
_chemical_formula_sum 'Bi4 O7 Rb2'
_chemical_name_systematic 'Rb2 (Bi4 O7)'
_space_group_IT_number 15
_symmetry_space_group_name_Hall '-C 2yc'
_symmetry_space_group_name_H-M 'C 1 2/c 1'
_cell_angle_alpha 90
_cell_angle_beta 94.783
_cell_angle_gamma 90
_cell_formula_units_Z 16
_cell_length_a 20.37
_cell_length_b 12.855
_cell_length_c 15.666
_cell_volume 4087.956
_citation_journal_id_ASTM ZNBSEN
_cod_data_source_file Emmerling_ZNBSEN_2002_1084.cif
_cod_data_source_block Bi4O7Rb2
_cod_database_code 7222174

loop_
_symmetry_equiv_pos_as_xyz
x,y,z
-x,y,-z+1/2
-x,-y,-z
x,-y,z-1/2
x+1/2,y+1/2,z
-x+1/2,y+1/2,-z+1/2
-x+1/2,-y+1/2,-z
x+1/2,-y+1/2,z-1/2

loop_
_atom_site_label
_atom_site_type_symbol
_atom_site_fract_x
_atom_site_fract_y
_atom_site_fract_z
_atom_site_occupancy
_atom_site_U_iso_or_equiv
O10 O-2 0.0491 0.437 0.354 1 0.0
O12 O-2 0.4435 0.408 0.155 1 0.0
O3 O-2 0.5178 0.094 0.0322 1 0.0
Bi7 Bi+3 0.49035 0.2708 0.12214 1 0.0
Bi3 Bi+3 0.25858 0.0398 0.3866 1 0.0
O15 O-2 0.5 0.218 0.25 1 0.0
Bi2 Bi+3 0.00516 0.2912 0.38077 1 0.0
Rb2 Rb+1 0.079 0.0457 0.2089 1 0.0
O8 O-2 0.4062 0.179 0.105 1 0.0
O9 O-2 0.1623 0.072 0.617 1 0.0
O7 O-2 0.267 0.15 0.531 1 0.0
Rb3 Rb+1 0.415 0.0432 0.2892 1 0.0
Bi8 Bi+3 0.24442 0.0232 0.129 1 0.0
O1 O-2 0.0695 0.153 0.027 1 0.0
O2 O-2 0.3165 0.41 0.0266 1 0.0
O13 O-2 0 0.235 0.25 1 0.0
Bi1 Bi+3 0.17581 0.22063 0.53921 1 0.0
Bi4 Bi+3 0.15497 0.24197 0.04285 1 0.0
Rb1 Rb+1 0.1632 0.2884 0.29 1 0.0
O6 O-2 0.0897 0.348 0.122 1 0.0
Bi6 Bi+3 0.42463 0.02587 0.03589 1 0.0
O4 O-2 0.1637 0.088 0.373 1 0.0
Rb4 Rb+1 0.3255 0.3024 0.2087 1 0.0
O11 O-2 0.299 0.186 0.352 1 0.0
O5 O-2 0.1953 0.158 0.156 1 0.0
Bi5 Bi+3 0.40228 0.49095 0.04237 1 0.0
O14 O-2 0.2361 0.48 0.244 1 0.0
